data_7711759
loop_
_publ_author_name
'Luz, Christian'
'Glok, Eduard'
'Horrer, G\"unther'
'Radius, Udo'

_publ_section_title
;
 N Heterocyclic Carbene and Cyclic (Alkyl)(amino)carbene Complexes of
 Molybdenum(IV) and Tungsten(IV)
;
_journal_name_full 'Dalton Transactions'
_journal_paper_doi 10.1039/D2DT03409C
_journal_year 2022
_chemical_formula_moiety 'C54 H72 Cl4 Mo N4, C6 H6'
_chemical_formula_sum 'C60 H78 Cl4 Mo N4'
_chemical_formula_weight 1093.00
_space_group_crystal_system trigonal
_space_group_IT_number 148
_space_group_name_Hall '-R 3'
_space_group_name_H-M_alt 'R -3 :H'
_atom_sites_solution_hydrogens geom
_audit_creation_method SHELXL-2018/3
_audit_update_record
;
2022-10-20 deposited with the CCDC.	2022-11-14 downloaded from the CCDC.
;
_cell_angle_alpha 90
_cell_angle_beta 90
_cell_angle_gamma 120
_cell_formula_units_Z 18
_cell_length_a 47.2641(3)
_cell_length_b 47.2641(3)
_cell_length_c 14.00810(10)
_cell_measurement_reflns_used 39361
_cell_measurement_temperature 100(2)
_cell_measurement_theta_max 77.3910
_cell_measurement_theta_min 3.3060
_cell_volume 27100.2(3)
_computing_cell_refinement 'CrysAlisPro 1.171.40.53 (Rigaku OD, 2019)'
_computing_data_collection 'CrysAlisPro 1.171.40.53 (Rigaku OD, 2019)'
_computing_data_reduction 'CrysAlisPro 1.171.40.53 (Rigaku OD, 2019)'
_computing_molecular_graphics 'ShelXLe (Huebschle et all, 2011)'
_computing_publication_material 'SHELXL-2014/6 (Sheldrick, 2014)'
_computing_structure_refinement 'SHELXL-2018/3 (Sheldrick, 2018)'
_computing_structure_solution 'SHELXT 2014/5 (Sheldrick, 2014)'
_diffrn_ambient_temperature 100(2)
_diffrn_measured_fraction_theta_full 0.996
_diffrn_measured_fraction_theta_max 0.978
_diffrn_measurement_device_type 'XtaLAB Synergy, Dualflex, HyPix'
_diffrn_measurement_method '\w scans'
_diffrn_radiation_type CuK\a
_diffrn_radiation_wavelength 1.54184
_diffrn_reflns_av_R_equivalents 0.0369
_diffrn_reflns_av_unetI/netI 0.0243
_diffrn_reflns_Laue_measured_fraction_full 0.996
_diffrn_reflns_Laue_measured_fraction_max 0.978
_diffrn_reflns_limit_h_max 53
_diffrn_reflns_limit_h_min -58
_diffrn_reflns_limit_k_max 58
_diffrn_reflns_limit_k_min -45
_diffrn_reflns_limit_l_max 17
_diffrn_reflns_limit_l_min -14
_diffrn_reflns_number 59825
_diffrn_reflns_point_group_measured_fraction_full 0.996
_diffrn_reflns_point_group_measured_fraction_max 0.978
_diffrn_reflns_theta_full 72.000
_diffrn_reflns_theta_max 77.740
_diffrn_reflns_theta_min 3.239
_diffrn_source 'micro-focus sealed X-ray tube'
_exptl_absorpt_coefficient_mu 3.699
_exptl_absorpt_correction_T_max 1.000
_exptl_absorpt_correction_T_min 0.451
_exptl_absorpt_correction_type gaussian
_exptl_absorpt_process_details
;
CrysAlisPro 1.171.41.93a (Rigaku Oxford Diffraction, 2020)
Numerical absorption correction based on gaussian integration over
a multifaceted crystal model
Empirical absorption correction using spherical harmonics,
implemented in SCALE3 ABSPACK scaling algorithm.
;
_exptl_crystal_colour orange
_exptl_crystal_density_diffrn 1.206
_exptl_crystal_description block
_exptl_crystal_F_000 10368
_exptl_crystal_size_max 0.280
_exptl_crystal_size_mid 0.090
_exptl_crystal_size_min 0.060
_refine_diff_density_max 2.163
_refine_diff_density_min -0.977
_refine_diff_density_rms 0.074
_refine_ls_extinction_method none
_refine_ls_goodness_of_fit_ref 1.044
_refine_ls_hydrogen_treatment constr
_refine_ls_matrix_type full
_refine_ls_number_parameters 598
_refine_ls_number_reflns 12565
_refine_ls_number_restraints 31
_refine_ls_restrained_S_all 1.043
_refine_ls_R_factor_all 0.0418
_refine_ls_R_factor_gt 0.0390
_refine_ls_shift/su_max 0.001
_refine_ls_shift/su_mean 0.000
_refine_ls_structure_factor_coef Fsqd
_refine_ls_weighting_details 'w=1/[\s^2^(Fo^2^)+(0.0555P)^2^+90.8091P] where P=(Fo^2^+2Fc^2^)/3'
_refine_ls_weighting_scheme calc
_refine_ls_wR_factor_gt 0.1043
_refine_ls_wR_factor_ref 0.1062
_reflns_Friedel_coverage 0.000
_reflns_number_gt 11652
_reflns_number_total 12565
_reflns_threshold_expression 'I > 2\s(I)'
_cod_data_source_file d2dt03409c2.cif
_cod_data_source_block compound_2
_cod_original_cell_volume 27100.2(4)
_cod_database_code 7711759
_shelx_shelxl_version_number 2018/3
_shelx_space_group_comment
;
The symmetry employed for this shelxl refinement is uniquely defined
by the following loop, which should always be used as a source of
symmetry information in preference to the above space-group names.
They are only intended as comments.
;
_shelx_estimated_absorpt_t_min 0.424
_shelx_estimated_absorpt_t_max 0.809

loop_
_space_group_symop_operation_xyz
'x, y, z'
'-y, x-y, z'
'-x+y, -x, z'
'x+2/3, y+1/3, z+1/3'
'-y+2/3, x-y+1/3, z+1/3'
'-x+y+2/3, -x+1/3, z+1/3'
'x+1/3, y+2/3, z+2/3'
'-y+1/3, x-y+2/3, z+2/3'
'-x+y+1/3, -x+2/3, z+2/3'
'-x, -y, -z'
'y, -x+y, -z'
'x-y, x, -z'
'-x+2/3, -y+1/3, -z+1/3'
'y+2/3, -x+y+1/3, -z+1/3'
'x-y+2/3, x+1/3, -z+1/3'
'-x+1/3, -y+2/3, -z+2/3'
'y+1/3, -x+y+2/3, -z+2/3'
'x-y+1/3, x+2/3, -z+2/3'

loop_
_atom_site_label
_atom_site_type_symbol
_atom_site_fract_x
_atom_site_fract_y
_atom_site_fract_z
_atom_site_U_iso_or_equiv
_atom_site_adp_type
_atom_site_occupancy
_atom_site_site_symmetry_order
_atom_site_calc_flag
_atom_site_refinement_flags_posn
_atom_site_refinement_flags_adp
_atom_site_refinement_flags_occupancy
_atom_site_disorder_assembly
_atom_site_disorder_group
Mo01 Mo 0.29905(2) 0.44099(2) 0.49859(2) 0.01678(6) Uani 1 1 d . . . . .
Cl02 Cl 0.33628(2) 0.42981(2) 0.41960(4) 0.02616(11) Uani 1 1 d . . . . .
Cl03 Cl 0.34055(2) 0.47835(2) 0.59989(4) 0.02576(11) Uani 1 1 d . . . . .
Cl04 Cl 0.25996(2) 0.44364(2) 0.59412(4) 0.02570(11) Uani 1 1 d . . . . .
Cl05 Cl 0.26022(2) 0.41190(2) 0.38090(4) 0.02668(12) Uani 1 1 d . . . . .
N006 N 0.30516(4) 0.39305(4) 0.66242(12) 0.0193(3) Uani 1 1 d . . . . .
N007 N 0.33631(4) 0.50487(4) 0.35193(12) 0.0190(3) Uani 1 1 d . . . . .
N008 N 0.26424(4) 0.36342(4) 0.57272(12) 0.0187(3) Uani 1 1 d . . . . .
N009 N 0.29544(4) 0.50573(4) 0.41386(12) 0.0204(3) Uani 1 1 d . . . . .
C00A C 0.23906(5) 0.34876(5) 0.50051(15) 0.0225(4) Uani 1 1 d . . . . .
C00B C 0.29188(6) 0.36114(5) 0.69421(16) 0.0256(4) Uani 1 1 d . . . . .
H00B H 0.299556 0.353820 0.745960 0.031 Uiso 1 1 calc R U . . .
C00C C 0.33188(5) 0.41820(5) 0.71755(14) 0.0196(4) Uani 1 1 d . . . . .
C00D C 0.36043(5) 0.49689(5) 0.31676(14) 0.0201(4) Uani 1 1 d . . . . .
C00E C 0.32391(5) 0.43135(5) 0.79549(15) 0.0215(4) Uani 1 1 d . . . . .
C00F C 0.35204(5) 0.47652(5) 0.23667(15) 0.0234(4) Uani 1 1 d . . . . .
C00G C 0.31065(5) 0.48754(5) 0.41296(14) 0.0182(4) Uani 1 1 d . . . . .
C00H C 0.33672(5) 0.53242(5) 0.31684(15) 0.0234(4) Uani 1 1 d . . . . .
H00H H 0.352188 0.547931 0.273615 0.028 Uiso 1 1 calc R U . . .
C00I C 0.28832(5) 0.39530(5) 0.58580(14) 0.0179(4) Uani 1 1 d . . . . .
C00J C 0.36368(5) 0.42527(5) 0.69710(15) 0.0219(4) Uani 1 1 d . . . . .
C00K C 0.26619(5) 0.34257(5) 0.63822(15) 0.0243(4) Uani 1 1 d . . . . .
H00K H 0.252085 0.319609 0.642649 0.029 Uiso 1 1 calc R U . . .
C00L C 0.37618(6) 0.47093(6) 0.19932(16) 0.0280(5) Uani 1 1 d . . . . .
H00L H 0.371563 0.457452 0.144583 0.034 Uiso 1 1 calc R U . . .
C00M C 0.31117(6) 0.53305(5) 0.35543(16) 0.0247(4) Uani 1 1 d . . . . .
H00M H 0.304966 0.549073 0.344934 0.030 Uiso 1 1 calc R U . . .
C00N C 0.28919(6) 0.42404(6) 0.81346(16) 0.0253(4) Uani 1 1 d . . . . .
H00N H 0.276741 0.415397 0.752570 0.030 Uiso 1 1 calc R U . . .
C00O C 0.20800(6) 0.47888(7) 0.45240(19) 0.0346(5) Uani 1 1 d . . . . .
H00O H 0.187685 0.467221 0.420021 0.041 Uiso 1 1 calc R U . . .
C00P C 0.39124(5) 0.51201(5) 0.35896(15) 0.0225(4) Uani 1 1 d . . . . .
C00Q C 0.41427(6) 0.50506(6) 0.31980(17) 0.0280(5) Uani 1 1 d . . . . .
H00Q H 0.435405 0.514372 0.347523 0.034 Uiso 1 1 calc R U . . .
C00R C 0.40673(6) 0.48478(6) 0.24106(18) 0.0307(5) Uani 1 1 d . . . . .
H00R H 0.422732 0.480347 0.215502 0.037 Uiso 1 1 calc R U . . .
C00S C 0.26541(5) 0.49968(5) 0.46014(15) 0.0225(4) Uani 1 1 d . . . . .
C00T C 0.20854(6) 0.34527(5) 0.51929(19) 0.0307(5) Uani 1 1 d . . . . .
C00U C 0.34944(6) 0.45231(6) 0.85516(16) 0.0257(4) Uani 1 1 d . . . . .
H00U H 0.344922 0.461527 0.909246 0.031 Uiso 1 1 calc R U . . .
C00V C 0.20908(7) 0.49196(7) 0.5413(2) 0.0388(6) Uani 1 1 d . . . . .
H00V H 0.189516 0.488888 0.569956 0.047 Uiso 1 1 calc R U . . .
C00W C 0.23450(6) 0.46842(7) 0.31011(17) 0.0312(5) Uani 1 1 d . . . . .
H00W H 0.254914 0.467427 0.299785 0.037 Uiso 1 1 calc R U . . .
C00X C 0.23633(6) 0.48247(6) 0.40901(17) 0.0265(5) Uani 1 1 d . . . . .
C00Y C 0.38126(6) 0.45993(6) 0.83705(17) 0.0291(5) Uani 1 1 d . . . . .
H00Y H 0.398341 0.474323 0.878501 0.035 Uiso 1 1 calc R U . . .
C00Z C 0.41829(6) 0.57133(6) 0.39954(19) 0.0331(5) Uani 1 1 d . . . . .
H00A H 0.423898 0.587038 0.451774 0.050 Uiso 1 1 calc R U . . .
H00C H 0.404034 0.573936 0.353958 0.050 Uiso 1 1 calc R U . . .
H00D H 0.438309 0.575255 0.367077 0.050 Uiso 1 1 calc R U . . .
C010 C 0.40045(5) 0.53635(5) 0.44010(16) 0.0249(4) Uani 1 1 d . . . . .
H010 H 0.379780 0.532725 0.470713 0.030 Uiso 1 1 calc R U . . .
C011 C 0.26750(6) 0.51409(6) 0.54892(16) 0.0266(5) Uani 1 1 d . . . . .
C012 C 0.31830(6) 0.46124(6) 0.19169(16) 0.0291(5) Uani 1 1 d . . . . .
H012 H 0.302692 0.459646 0.242450 0.035 Uiso 1 1 calc R U . . .
C013 C 0.37166(5) 0.40996(5) 0.61367(16) 0.0247(4) Uani 1 1 d . . . . .
H013 H 0.352508 0.400499 0.569328 0.030 Uiso 1 1 calc R U . . .
C014 C 0.29995(6) 0.53393(6) 0.60061(18) 0.0331(5) Uani 1 1 d . . . . .
H014 H 0.315093 0.526401 0.577338 0.040 Uiso 1 1 calc R U . . .
C015 C 0.24609(7) 0.33553(6) 0.42029(16) 0.0320(5) Uani 1 1 d . . . . .
C016 C 0.40159(6) 0.43509(6) 0.55757(18) 0.0307(5) Uani 1 1 d . . . . .
H01A H 0.404635 0.424624 0.501200 0.046 Uiso 1 1 calc R U . . .
H01B H 0.421020 0.443669 0.598249 0.046 Uiso 1 1 calc R U . . .
H01C H 0.398241 0.453062 0.537385 0.046 Uiso 1 1 calc R U . . .
C017 C 0.38828(5) 0.44668(5) 0.75886(17) 0.0263(5) Uani 1 1 d . . . . .
H017 H 0.410258 0.452241 0.746927 0.032 Uiso 1 1 calc R U . . .
C018 C 0.42120(6) 0.53237(6) 0.51738(18) 0.0325(5) Uani 1 1 d . . . . .
H01D H 0.424889 0.547477 0.570049 0.049 Uiso 1 1 calc R U . . .
H01E H 0.442254 0.537206 0.490128 0.049 Uiso 1 1 calc R U . . .
H01F H 0.409720 0.509870 0.541312 0.049 Uiso 1 1 calc R U . . .
C019 C 0.37634(7) 0.38193(6) 0.6494(2) 0.0375(6) Uani 1 1 d . . . . .
H01G H 0.380620 0.371563 0.595046 0.056 Uiso 1 1 calc R U . . .
H01H H 0.356506 0.365760 0.682461 0.056 Uiso 1 1 calc R U . . .
H01I H 0.394877 0.390536 0.693630 0.056 Uiso 1 1 calc R U . . .
C01A C 0.18411(7) 0.32769(6) 0.4514(3) 0.0474(8) Uani 1 1 d . . . . .
H01J H 0.162852 0.324635 0.460687 0.057 Uiso 1 1 calc R U . . .
C01B C 0.20549(7) 0.43384(8) 0.2997(2) 0.0434(7) Uani 1 1 d . . . . .
H01K H 0.207455 0.424303 0.239714 0.065 Uiso 1 1 calc R U . . .
H01L H 0.185148 0.434603 0.299409 0.065 Uiso 1 1 calc R U . . .
H01M H 0.205255 0.420423 0.353390 0.065 Uiso 1 1 calc R U . . .
C01C C 0.29662(8) 0.52897(8) 0.70832(19) 0.0429(6) Uani 1 1 d . . . . .
H01N H 0.318384 0.538797 0.737240 0.064 Uiso 1 1 calc R U . . .
H01O H 0.284494 0.505536 0.722602 0.064 Uiso 1 1 calc R U . . .
H01P H 0.284831 0.539381 0.734426 0.064 Uiso 1 1 calc R U . . .
C01D C 0.23294(8) 0.49062(8) 0.2327(2) 0.0448(7) Uani 1 1 d . . . . .
H01Q H 0.233025 0.481738 0.169504 0.067 Uiso 1 1 calc R U . . .
H01R H 0.251935 0.512616 0.238594 0.067 Uiso 1 1 calc R U . . .
H01S H 0.212878 0.491659 0.240458 0.067 Uiso 1 1 calc R U . . .
C01E C 0.23845(7) 0.50951(7) 0.58890(18) 0.0337(5) Uani 1 1 d . . . . .
H01T H 0.238892 0.518591 0.649755 0.040 Uiso 1 1 calc R U . . .
C01F C 0.27198(8) 0.39771(8) 0.8899(2) 0.0483(7) Uani 1 1 d . . . . .
H01U H 0.250019 0.394308 0.900998 0.072 Uiso 1 1 calc R U . . .
H01V H 0.284551 0.404738 0.949352 0.072 Uiso 1 1 calc R U . . .
H01W H 0.270347 0.377234 0.868172 0.072 Uiso 1 1 calc R U . . .
C01G C 0.28847(7) 0.45498(7) 0.8387(2) 0.0381(6) Uani 1 1 d . . . . .
H01X H 0.265781 0.450240 0.840368 0.057 Uiso 1 1 calc R U . . .
H01Y H 0.300636 0.471795 0.790525 0.057 Uiso 1 1 calc R U . . .
H01Z H 0.298533 0.462851 0.901452 0.057 Uiso 1 1 calc R U . . .
C01H C 0.31738(7) 0.48298(7) 0.11226(19) 0.0398(6) Uani 1 1 d . . . . .
H011 H 0.295407 0.472686 0.084594 0.060 Uiso 1 1 calc R U . . .
H015 H 0.333191 0.485826 0.062565 0.060 Uiso 1 1 calc R U . . .
H016 H 0.322961 0.504338 0.138740 0.060 Uiso 1 1 calc R U . . .
C01I C 0.20159(6) 0.35896(6) 0.6084(2) 0.0399(6) Uani 1 1 d . . . . .
H018 H 0.223034 0.375566 0.636224 0.048 Uiso 1 1 calc R U . . .
C01J C 0.22077(9) 0.31865(6) 0.3556(2) 0.0478(8) Uani 1 1 d . . . . .
H019 H 0.224592 0.309681 0.299689 0.057 Uiso 1 1 calc R U . . .
C01K C 0.31547(8) 0.57036(8) 0.5775(2) 0.0505(8) Uani 1 1 d . . . . .
H020 H 0.336035 0.582604 0.612653 0.076 Uiso 1 1 calc R U . . .
H021 H 0.300503 0.578090 0.596142 0.076 Uiso 1 1 calc R U . . .
H022 H 0.319793 0.573707 0.508768 0.076 Uiso 1 1 calc R U . . .
C01L C 0.30653(7) 0.42675(7) 0.1546(2) 0.0438(7) Uani 1 1 d . . . . .
H023 H 0.283561 0.416727 0.135512 0.066 Uiso 1 1 calc R U . . .
H024 H 0.308721 0.413620 0.205120 0.066 Uiso 1 1 calc R U . . .
H025 H 0.319751 0.427758 0.099449 0.066 Uiso 1 1 calc R U . . .
C01M C 0.27915(8) 0.33829(7) 0.4051(2) 0.0421(7) Uani 1 1 d . . . . .
H026 H 0.295176 0.355808 0.448372 0.050 Uiso 1 1 calc R U . . .
C01N C 0.19044(9) 0.31476(7) 0.3712(2) 0.0570(10) Uani 1 1 d . . . . .
H027 H 0.173493 0.302992 0.326209 0.068 Uiso 1 1 calc R U . . .
C01O C 0.29191(12) 0.34730(9) 0.3030(2) 0.0722(13) Uani 1 1 d . . . . .
H028 H 0.315062 0.353602 0.301247 0.108 Uiso 1 1 calc R U . . .
H029 H 0.289407 0.365620 0.281126 0.108 Uiso 1 1 calc R U . . .
H02A H 0.279459 0.328443 0.261090 0.108 Uiso 1 1 calc R U . . .
C01P C 0.27758(9) 0.30614(8) 0.4329(3) 0.0550(9) Uani 1 1 d . . . . .
H02B H 0.299538 0.308902 0.429852 0.083 Uiso 1 1 calc R U . . .
H02C H 0.263134 0.288853 0.388656 0.083 Uiso 1 1 calc R U . . .
H02D H 0.269069 0.300129 0.498040 0.083 Uiso 1 1 calc R U . . .
C01Q C 0.18389(10) 0.33200(8) 0.6827(3) 0.0679(12) Uani 1 1 d . . . . .
H02E H 0.179943 0.341309 0.740236 0.102 Uiso 1 1 calc R U . . .
H02F H 0.197418 0.322343 0.698927 0.102 Uiso 1 1 calc R U . . .
H02G H 0.162982 0.315078 0.656521 0.102 Uiso 1 1 calc R U . . .
C01R C 0.18217(8) 0.37618(8) 0.5854(4) 0.0740(13) Uani 1 1 d . . . . .
H02H H 0.179851 0.386447 0.643376 0.111 Uiso 1 1 calc R U . . .
H02I H 0.160477 0.360146 0.561497 0.111 Uiso 1 1 calc R U . . .
H02J H 0.193773 0.392940 0.536632 0.111 Uiso 1 1 calc R U . . .
C1_1 C 0.34597(13) 0.62039(17) 0.2817(5) 0.0839(8) Uiso 0.478(4) 1 d G U P A 1
H1_1 H 0.323852 0.610085 0.261270 0.101 Uiso 0.478(4) 1 calc R U P A 1
C2_1 C 0.35469(15) 0.63549(19) 0.3704(5) 0.0839(8) Uiso 0.478(4) 1 d G U P A 1
H2_1 H 0.338536 0.635512 0.410735 0.101 Uiso 0.478(4) 1 calc R U P A 1
C3_1 C 0.38706(17) 0.65057(19) 0.4003(4) 0.0839(8) Uiso 0.478(4) 1 d G U P A 1
H3_1 H 0.393018 0.660894 0.460945 0.101 Uiso 0.478(4) 1 calc R U P A 1
C4_1 C 0.41070(13) 0.65054(18) 0.3413(5) 0.0839(8) Uiso 0.478(4) 1 d G U P A 1
H4_1 H 0.432817 0.660850 0.361690 0.101 Uiso 0.478(4) 1 calc R U P A 1
C5_1 C 0.40198(15) 0.63544(19) 0.2525(5) 0.0839(8) Uiso 0.478(4) 1 d G U P A 1
H5_1 H 0.418134 0.635423 0.212224 0.101 Uiso 0.478(4) 1 calc R U P A 1
C6_1 C 0.36961(17) 0.62036(18) 0.2227(4) 0.0839(8) Uiso 0.478(4) 1 d G U P A 1
H6_1 H 0.363652 0.610041 0.162012 0.101 Uiso 0.478(4) 1 calc R U P A 1
C1_2 C 0.36780(11) 0.63444(16) 0.3293(5) 0.0839(8) Uiso 0.522(4) 1 d G U P A 2
H1_2 H 0.344817 0.625433 0.324750 0.101 Uiso 0.522(4) 1 calc R U P A 2
C2_2 C 0.38492(14) 0.65510(17) 0.4047(4) 0.0839(8) Uiso 0.522(4) 1 d G U P A 2
H2_2 H 0.373653 0.660206 0.451587 0.101 Uiso 0.522(4) 1 calc R U P A 2
C3_2 C 0.41855(14) 0.66828(16) 0.4114(4) 0.0839(8) Uiso 0.522(4) 1 d G U P A 2
H3_2 H 0.430253 0.682399 0.462876 0.101 Uiso 0.522(4) 1 calc R U P A 2
C4_2 C 0.43504(11) 0.66081(16) 0.3427(5) 0.0839(8) Uiso 0.522(4) 1 d G U P A 2
H4_2 H 0.458016 0.669819 0.347330 0.101 Uiso 0.522(4) 1 calc R U P A 2
C5_2 C 0.41791(15) 0.64015(17) 0.2674(4) 0.0839(8) Uiso 0.522(4) 1 d G U P A 2
H5_2 H 0.429181 0.635045 0.220493 0.101 Uiso 0.522(4) 1 calc R U P A 2
C6_2 C 0.38429(15) 0.62697(15) 0.2607(4) 0.0839(8) Uiso 0.522(4) 1 d G U P A 2
H6_2 H 0.372581 0.612852 0.209201 0.101 Uiso 0.522(4) 1 calc R U P A 2

loop_
_atom_site_aniso_label
_atom_site_aniso_U_11
_atom_site_aniso_U_22
_atom_site_aniso_U_33
_atom_site_aniso_U_23
_atom_site_aniso_U_13
_atom_site_aniso_U_12
Mo01 0.01776(9) 0.01642(9) 0.01527(9) 0.00039(5) -0.00023(5) 0.00787(6)
Cl02 0.0296(3) 0.0290(3) 0.0247(2) 0.00672(19) 0.00809(19) 0.0183(2)
Cl03 0.0282(3) 0.0203(2) 0.0217(2) 0.00093(18) -0.00643(19) 0.0068(2)
Cl04 0.0288(3) 0.0246(2) 0.0272(3) 0.00560(19) 0.00842(19) 0.0159(2)
Cl05 0.0286(3) 0.0221(2) 0.0226(2) 0.00021(18) -0.00745(19) 0.0076(2)
N006 0.0190(8) 0.0178(8) 0.0178(8) 0.0009(6) -0.0003(6) 0.0067(7)
N007 0.0184(8) 0.0197(8) 0.0180(8) 0.0006(6) -0.0002(6) 0.0089(7)
N008 0.0177(8) 0.0186(8) 0.0185(8) -0.0009(6) -0.0001(6) 0.0080(7)
N009 0.0192(8) 0.0223(9) 0.0196(8) 0.0025(7) 0.0014(7) 0.0102(7)
C00A 0.0243(10) 0.0151(9) 0.0240(10) -0.0007(8) -0.0061(8) 0.0069(8)
C00B 0.0291(11) 0.0212(10) 0.0226(10) 0.0054(8) -0.0031(8) 0.0097(9)
C00C 0.0223(10) 0.0185(9) 0.0181(9) 0.0012(7) -0.0038(8) 0.0102(8)
C00D 0.0192(10) 0.0206(10) 0.0199(10) 0.0043(8) 0.0040(8) 0.0094(8)
C00E 0.0249(10) 0.0207(10) 0.0198(10) 0.0019(8) -0.0022(8) 0.0122(9)
C00F 0.0254(11) 0.0220(10) 0.0197(10) 0.0035(8) 0.0041(8) 0.0095(9)
C00G 0.0164(9) 0.0192(9) 0.0175(9) -0.0023(7) -0.0026(7) 0.0078(8)
C00H 0.0224(10) 0.0223(10) 0.0236(10) 0.0056(8) 0.0023(8) 0.0097(9)
C00I 0.0172(9) 0.0200(10) 0.0168(9) -0.0015(7) 0.0012(7) 0.0095(8)
C00J 0.0231(10) 0.0199(10) 0.0238(10) 0.0027(8) -0.0014(8) 0.0116(8)
C00K 0.0247(11) 0.0184(10) 0.0243(10) 0.0030(8) -0.0004(8) 0.0067(9)
C00L 0.0338(12) 0.0255(11) 0.0241(11) 0.0026(9) 0.0079(9) 0.0144(10)
C00M 0.0262(11) 0.0234(10) 0.0263(11) 0.0059(8) 0.0012(8) 0.0137(9)
C00N 0.0262(11) 0.0306(12) 0.0205(10) -0.0013(8) 0.0001(8) 0.0153(9)
C00O 0.0226(11) 0.0453(15) 0.0388(13) 0.0075(11) 0.0024(10) 0.0192(11)
C00P 0.0207(10) 0.0210(10) 0.0237(10) 0.0051(8) 0.0022(8) 0.0090(8)
C00Q 0.0208(10) 0.0298(12) 0.0340(12) 0.0051(9) 0.0030(9) 0.0130(9)
C00R 0.0312(12) 0.0308(12) 0.0355(12) 0.0071(10) 0.0117(10) 0.0196(10)
C00S 0.0222(10) 0.0255(11) 0.0242(10) 0.0062(8) 0.0040(8) 0.0152(9)
C00T 0.0252(11) 0.0166(10) 0.0484(14) 0.0034(9) -0.0089(10) 0.0091(9)
C00U 0.0329(12) 0.0256(11) 0.0210(10) -0.0040(8) -0.0061(9) 0.0166(10)
C00V 0.0303(13) 0.0525(16) 0.0416(14) 0.0125(12) 0.0142(11) 0.0265(12)
C00W 0.0244(11) 0.0424(14) 0.0279(12) 0.0002(10) -0.0052(9) 0.0175(11)
C00X 0.0232(11) 0.0303(11) 0.0281(11) 0.0067(9) 0.0015(9) 0.0150(9)
C00Y 0.0278(11) 0.0272(11) 0.0317(12) -0.0068(9) -0.0129(9) 0.0133(10)
C00Z 0.0328(13) 0.0234(11) 0.0353(13) -0.0003(9) -0.0097(10) 0.0081(10)
C010 0.0213(10) 0.0220(10) 0.0273(11) -0.0008(8) -0.0033(8) 0.0079(9)
C011 0.0316(12) 0.0274(11) 0.0260(11) 0.0038(9) 0.0024(9) 0.0187(10)
C012 0.0270(11) 0.0323(12) 0.0202(10) -0.0029(9) 0.0008(8) 0.0090(10)
C013 0.0241(11) 0.0217(10) 0.0287(11) 0.0013(8) 0.0018(8) 0.0118(9)
C014 0.0360(13) 0.0364(13) 0.0320(12) -0.0081(10) -0.0019(10) 0.0219(11)
C015 0.0518(15) 0.0193(10) 0.0221(11) -0.0004(8) -0.0038(10) 0.0156(11)
C016 0.0299(12) 0.0281(12) 0.0336(12) 0.0025(9) 0.0064(10) 0.0142(10)
C017 0.0206(10) 0.0237(11) 0.0340(12) -0.0009(9) -0.0050(9) 0.0106(9)
C018 0.0278(12) 0.0312(12) 0.0327(12) 0.0027(10) -0.0057(10) 0.0104(10)
C019 0.0496(16) 0.0285(12) 0.0423(14) 0.0056(11) 0.0105(12) 0.0254(12)
C01A 0.0327(14) 0.0214(12) 0.082(2) 0.0072(13) -0.0272(14) 0.0091(11)
C01B 0.0287(13) 0.0494(17) 0.0464(16) -0.0067(13) -0.0128(11) 0.0152(12)
C01C 0.0572(18) 0.0467(16) 0.0322(13) -0.0079(12) -0.0088(12) 0.0316(15)
C01D 0.0477(16) 0.0636(19) 0.0301(13) 0.0072(13) -0.0024(12) 0.0330(15)
C01E 0.0411(14) 0.0413(14) 0.0301(12) 0.0043(10) 0.0085(10) 0.0291(12)
C01F 0.0400(15) 0.0542(18) 0.0483(17) 0.0186(14) 0.0156(13) 0.0218(14)
C01G 0.0368(14) 0.0459(15) 0.0432(15) -0.0105(12) -0.0041(11) 0.0293(13)
C01H 0.0387(14) 0.0460(15) 0.0307(13) -0.0016(11) -0.0095(11) 0.0181(12)
C01I 0.0243(12) 0.0238(12) 0.072(2) -0.0001(12) 0.0108(12) 0.0125(10)
C01J 0.083(2) 0.0252(13) 0.0308(13) -0.0088(10) -0.0257(14) 0.0240(14)
C01K 0.0524(18) 0.0399(16) 0.0442(16) -0.0046(13) -0.0022(14) 0.0117(14)
C01L 0.0424(15) 0.0343(14) 0.0380(14) -0.0075(11) -0.0039(12) 0.0067(12)
C01M 0.0571(18) 0.0291(13) 0.0364(14) 0.0002(11) 0.0213(13) 0.0189(13)
C01N 0.080(2) 0.0214(12) 0.0587(19) -0.0082(12) -0.0506(18) 0.0175(14)
C01O 0.122(4) 0.0402(17) 0.0478(19) 0.0128(14) 0.047(2) 0.035(2)
C01P 0.061(2) 0.0502(18) 0.066(2) 0.0161(15) 0.0355(17) 0.0368(17)
C01Q 0.066(2) 0.0366(16) 0.093(3) 0.0067(17) 0.050(2) 0.0191(16)
C01R 0.0305(15) 0.0400(17) 0.160(4) -0.020(2) -0.009(2) 0.0239(14)

loop_
_atom_type_symbol
_atom_type_description
_atom_type_scat_dispersion_real
_atom_type_scat_dispersion_imag
_atom_type_scat_source
C C 0.0181 0.0091 'International Tables Vol C Tables 4.2.6.8 and 6.1.1.4'
H H 0.0000 0.0000 'International Tables Vol C Tables 4.2.6.8 and 6.1.1.4'
N N 0.0311 0.0180 'International Tables Vol C Tables 4.2.6.8 and 6.1.1.4'
Cl Cl 0.3639 0.7018 'International Tables Vol C Tables 4.2.6.8 and 6.1.1.4'
Mo Mo -0.0483 2.7339 'International Tables Vol C Tables 4.2.6.8 and 6.1.1.4'

loop_
_geom_angle_atom_site_label_1
_geom_angle_atom_site_label_2
_geom_angle_atom_site_label_3
_geom_angle
_geom_angle_site_symmetry_1
_geom_angle_site_symmetry_3
_geom_angle_publ_flag
C00I Mo01 C00G 178.89(8) . . ?
C00I Mo01 Cl04 86.40(5) . . ?
C00G Mo01 Cl04 93.65(5) . . ?
C00I Mo01 Cl05 94.74(5) . . ?
C00G Mo01 Cl05 86.38(5) . . ?
Cl04 Mo01 Cl05 91.50(2) . . ?
C00I Mo01 Cl03 95.40(5) . . ?
C00G Mo01 Cl03 83.49(5) . . ?
Cl04 Mo01 Cl03 89.95(2) . . ?
Cl05 Mo01 Cl03 169.834(19) . . ?
C00I Mo01 Cl02 82.98(5) . . ?
C00G Mo01 Cl02 96.97(5) . . ?
Cl04 Mo01 Cl02 169.376(19) . . ?
Cl05 Mo01 Cl02 89.51(2) . . ?
Cl03 Mo01 Cl02 90.91(2) . . ?
C00I N006 C00B 111.80(17) . . ?
C00I N006 C00C 130.86(17) . . ?
C00B N006 C00C 117.13(17) . . ?
C00G N007 C00H 112.05(17) . . ?
C00G N007 C00D 129.11(17) . . ?
C00H N007 C00D 118.70(17) . . ?
C00I N008 C00K 112.31(17) . . ?
C00I N008 C00A 130.59(17) . . ?
C00K N008 C00A 117.03(17) . . ?
C00G N009 C00M 111.92(17) . . ?
C00G N009 C00S 130.44(18) . . ?
C00M N009 C00S 117.50(18) . . ?
C00T C00A C015 124.1(2) . . ?
C00T C00A N008 118.7(2) . . ?
C015 C00A N008 116.8(2) . . ?
C00K C00B N006 107.09(19) . . ?
C00K C00B H00B 126.5 . . ?
N006 C00B H00B 126.5 . . ?
C00J C00C C00E 123.4(2) . . ?
C00J C00C N006 118.60(18) . . ?
C00E C00C N006 117.56(19) . . ?
C00P C00D C00F 123.8(2) . . ?
C00P C00D N007 118.51(19) . . ?
C00F C00D N007 117.43(19) . . ?
C00U C00E C00C 117.1(2) . . ?
C00U C00E C00N 121.0(2) . . ?
C00C C00E C00N 121.91(19) . . ?
C00L C00F C00D 117.0(2) . . ?
C00L C00F C012 121.2(2) . . ?
C00D C00F C012 121.9(2) . . ?
N009 C00G N007 102.50(17) . . ?
N009 C00G Mo01 129.93(14) . . ?
N007 C00G Mo01 127.47(14) . . ?
C00M C00H N007 106.85(19) . . ?
C00M C00H H00H 126.6 . . ?
N007 C00H H00H 126.6 . . ?
N006 C00I N008 102.35(17) . . ?
N006 C00I Mo01 128.52(14) . . ?
N008 C00I Mo01 129.10(14) . . ?
C017 C00J C00C 117.0(2) . . ?
C017 C00J C013 120.5(2) . . ?
C00C C00J C013 122.54(19) . . ?
C00B C00K N008 106.44(19) . . ?
C00B C00K H00K 126.8 . . ?
N008 C00K H00K 126.8 . . ?
C00R C00L C00F 120.8(2) . . ?
C00R C00L H00L 119.6 . . ?
C00F C00L H00L 119.6 . . ?
C00H C00M N009 106.67(19) . . ?
C00H C00M H00M 126.7 . . ?
N009 C00M H00M 126.7 . . ?
C00E C00N C01G 111.1(2) . . ?
C00E C00N C01F 112.0(2) . . ?
C01G C00N C01F 111.1(2) . . ?
C00E C00N H00N 107.4 . . ?
C01G C00N H00N 107.4 . . ?
C01F C00N H00N 107.4 . . ?
C00V C00O C00X 121.2(2) . . ?
C00V C00O H00O 119.4 . . ?
C00X C00O H00O 119.4 . . ?
C00D C00P C00Q 116.8(2) . . ?
C00D C00P C010 122.4(2) . . ?
C00Q C00P C010 120.7(2) . . ?
C00R C00Q C00P 120.9(2) . . ?
C00R C00Q H00Q 119.5 . . ?
C00P C00Q H00Q 119.5 . . ?
C00L C00R C00Q 120.7(2) . . ?
C00L C00R H00R 119.6 . . ?
C00Q C00R H00R 119.6 . . ?
C00X C00S C011 123.4(2) . . ?
C00X C00S N009 117.8(2) . . ?
C011 C00S N009 118.5(2) . . ?
C00A C00T C01A 116.0(3) . . ?
C00A C00T C01I 122.5(2) . . ?
C01A C00T C01I 121.4(3) . . ?
C00Y C00U C00E 121.2(2) . . ?
C00Y C00U H00U 119.4 . . ?
C00E C00U H00U 119.4 . . ?
C00O C00V C01E 120.3(2) . . ?
C00O C00V H00V 119.8 . . ?
C01E C00V H00V 119.8 . . ?
C00X C00W C01B 112.3(2) . . ?
C00X C00W C01D 110.9(2) . . ?
C01B C00W C01D 109.9(2) . . ?
C00X C00W H00W 107.9 . . ?
C01B C00W H00W 107.9 . . ?
C01D C00W H00W 107.9 . . ?
C00S C00X C00O 116.8(2) . . ?
C00S C00X C00W 123.2(2) . . ?
C00O C00X C00W 120.0(2) . . ?
C017 C00Y C00U 120.2(2) . . ?
C017 C00Y H00Y 119.9 . . ?
C00U C00Y H00Y 119.9 . . ?
C010 C00Z H00A 109.5 . . ?
C010 C00Z H00C 109.5 . . ?
H00A C00Z H00C 109.5 . . ?
C010 C00Z H00D 109.5 . . ?
H00A C00Z H00D 109.5 . . ?
H00C C00Z H00D 109.5 . . ?
C00P C010 C018 113.19(19) . . ?
C00P C010 C00Z 109.44(19) . . ?
C018 C010 C00Z 110.56(19) . . ?
C00P C010 H010 107.8 . . ?
C018 C010 H010 107.8 . . ?
C00Z C010 H010 107.8 . . ?
C01E C011 C00S 117.2(2) . . ?
C01E C011 C014 121.0(2) . . ?
C00S C011 C014 121.8(2) . . ?
C00F C012 C01L 112.6(2) . . ?
C00F C012 C01H 111.0(2) . . ?
C01L C012 C01H 110.6(2) . . ?
C00F C012 H012 107.5 . . ?
C01L C012 H012 107.5 . . ?
C01H C012 H012 107.5 . . ?
C00J C013 C019 109.76(19) . . ?
C00J C013 C016 112.21(19) . . ?
C019 C013 C016 111.2(2) . . ?
C00J C013 H013 107.8 . . ?
C019 C013 H013 107.8 . . ?
C016 C013 H013 107.8 . . ?
C011 C014 C01C 112.4(2) . . ?
C011 C014 C01K 111.1(2) . . ?
C01C C014 C01K 109.7(2) . . ?
C011 C014 H014 107.8 . . ?
C01C C014 H014 107.8 . . ?
C01K C014 H014 107.8 . . ?
C01J C015 C00A 116.7(3) . . ?
C01J C015 C01M 120.8(3) . . ?
C00A C015 C01M 122.5(2) . . ?
C013 C016 H01A 109.5 . . ?
C013 C016 H01B 109.5 . . ?
H01A C016 H01B 109.5 . . ?
C013 C016 H01C 109.5 . . ?
H01A C016 H01C 109.5 . . ?
H01B C016 H01C 109.5 . . ?
C00Y C017 C00J 121.2(2) . . ?
C00Y C017 H017 119.4 . . ?
C00J C017 H017 119.4 . . ?
C010 C018 H01D 109.5 . . ?
C010 C018 H01E 109.5 . . ?
H01D C018 H01E 109.5 . . ?
C010 C018 H01F 109.5 . . ?
H01D C018 H01F 109.5 . . ?
H01E C018 H01F 109.5 . . ?
C013 C019 H01G 109.5 . . ?
C013 C019 H01H 109.5 . . ?
H01G C019 H01H 109.5 . . ?
C013 C019 H01I 109.5 . . ?
H01G C019 H01I 109.5 . . ?
H01H C019 H01I 109.5 . . ?
C01N C01A C00T 121.1(3) . . ?
C01N C01A H01J 119.4 . . ?
C00T C01A H01J 119.4 . . ?
C00W C01B H01K 109.5 . . ?
C00W C01B H01L 109.5 . . ?
H01K C01B H01L 109.5 . . ?
C00W C01B H01M 109.5 . . ?
H01K C01B H01M 109.5 . . ?
H01L C01B H01M 109.5 . . ?
C014 C01C H01N 109.5 . . ?
C014 C01C H01O 109.5 . . ?
H01N C01C H01O 109.5 . . ?
C014 C01C H01P 109.5 . . ?
H01N C01C H01P 109.5 . . ?
H01O C01C H01P 109.5 . . ?
C00W C01D H01Q 109.5 . . ?
C00W C01D H01R 109.5 . . ?
H01Q C01D H01R 109.5 . . ?
C00W C01D H01S 109.5 . . ?
H01Q C01D H01S 109.5 . . ?
H01R C01D H01S 109.5 . . ?
C00V C01E C011 121.0(2) . . ?
C00V C01E H01T 119.5 . . ?
C011 C01E H01T 119.5 . . ?
C00N C01F H01U 109.5 . . ?
C00N C01F H01V 109.5 . . ?
H01U C01F H01V 109.5 . . ?
C00N C01F H01W 109.5 . . ?
H01U C01F H01W 109.5 . . ?
H01V C01F H01W 109.5 . . ?
C00N C01G H01X 109.5 . . ?
C00N C01G H01Y 109.5 . . ?
H01X C01G H01Y 109.5 . . ?
C00N C01G H01Z 109.5 . . ?
H01X C01G H01Z 109.5 . . ?
H01Y C01G H01Z 109.5 . . ?
C012 C01H H011 109.5 . . ?
C012 C01H H015 109.5 . . ?
H011 C01H H015 109.5 . . ?
C012 C01H H016 109.5 . . ?
H011 C01H H016 109.5 . . ?
H015 C01H H016 109.5 . . ?
C00T C01I C01Q 110.5(2) . . ?
C00T C01I C01R 111.6(3) . . ?
C01Q C01I C01R 111.2(3) . . ?
C00T C01I H018 107.8 . . ?
C01Q C01I H018 107.8 . . ?
C01R C01I H018 107.8 . . ?
C01N C01J C015 121.1(3) . . ?
C01N C01J H019 119.5 . . ?
C015 C01J H019 119.5 . . ?
C014 C01K H020 109.5 . . ?
C014 C01K H021 109.5 . . ?
H020 C01K H021 109.5 . . ?
C014 C01K H022 109.5 . . ?
H020 C01K H022 109.5 . . ?
H021 C01K H022 109.5 . . ?
C012 C01L H023 109.5 . . ?
C012 C01L H024 109.5 . . ?
H023 C01L H024 109.5 . . ?
C012 C01L H025 109.5 . . ?
H023 C01L H025 109.5 . . ?
H024 C01L H025 109.5 . . ?
C015 C01M C01O 113.7(3) . . ?
C015 C01M C01P 110.0(2) . . ?
C01O C01M C01P 109.3(2) . . ?
C015 C01M H026 107.9 . . ?
C01O C01M H026 107.9 . . ?
C01P C01M H026 107.9 . . ?
C01J C01N C01A 121.0(2) . . ?
C01J C01N H027 119.5 . . ?
C01A C01N H027 119.5 . . ?
C01M C01O H028 109.5 . . ?
C01M C01O H029 109.5 . . ?
H028 C01O H029 109.5 . . ?
C01M C01O H02A 109.5 . . ?
H028 C01O H02A 109.5 . . ?
H029 C01O H02A 109.5 . . ?
C01M C01P H02B 109.5 . . ?
C01M C01P H02C 109.5 . . ?
H02B C01P H02C 109.5 . . ?
C01M C01P H02D 109.5 . . ?
H02B C01P H02D 109.5 . . ?
H02C C01P H02D 109.5 . . ?
C01I C01Q H02E 109.5 . . ?
C01I C01Q H02F 109.5 . . ?
H02E C01Q H02F 109.5 . . ?
C01I C01Q H02G 109.5 . . ?
H02E C01Q H02G 109.5 . . ?
H02F C01Q H02G 109.5 . . ?
C01I C01R H02H 109.5 . . ?
C01I C01R H02I 109.5 . . ?
H02H C01R H02I 109.5 . . ?
C01I C01R H02J 109.5 . . ?
H02H C01R H02J 109.5 . . ?
H02I C01R H02J 109.5 . . ?
C2_1 C1_1 C6_1 120.0 . . ?
C2_1 C1_1 H1_1 120.0 . . ?
C6_1 C1_1 H1_1 120.0 . . ?
C3_1 C2_1 C1_1 120.0 . . ?
C3_1 C2_1 H2_1 120.0 . . ?
C1_1 C2_1 H2_1 120.0 . . ?
C4_1 C3_1 C2_1 120.0 . . ?
C4_1 C3_1 H3_1 120.0 . . ?
C2_1 C3_1 H3_1 120.0 . . ?
C5_1 C4_1 C3_1 120.0 . . ?
C5_1 C4_1 H4_1 120.0 . . ?
C3_1 C4_1 H4_1 120.0 . . ?
C6_1 C5_1 C4_1 120.0 . . ?
C6_1 C5_1 H5_1 120.0 . . ?
C4_1 C5_1 H5_1 120.0 . . ?
C5_1 C6_1 C1_1 120.0 . . ?
C5_1 C6_1 H6_1 120.0 . . ?
C1_1 C6_1 H6_1 120.0 . . ?
C2_2 C1_2 C6_2 120.0 . . ?
C2_2 C1_2 H1_2 120.0 . . ?
C6_2 C1_2 H1_2 120.0 . . ?
C1_2 C2_2 C3_2 120.0 . . ?
C1_2 C2_2 H2_2 120.0 . . ?
C3_2 C2_2 H2_2 120.0 . . ?
C4_2 C3_2 C2_2 120.0 . . ?
C4_2 C3_2 H3_2 120.0 . . ?
C2_2 C3_2 H3_2 120.0 . . ?
C3_2 C4_2 C5_2 120.0 . . ?
C3_2 C4_2 H4_2 120.0 . . ?
C5_2 C4_2 H4_2 120.0 . . ?
C4_2 C5_2 C6_2 120.0 . . ?
C4_2 C5_2 H5_2 120.0 . . ?
C6_2 C5_2 H5_2 120.0 . . ?
C5_2 C6_2 C1_2 120.0 . . ?
C5_2 C6_2 H6_2 120.0 . . ?
C1_2 C6_2 H6_2 120.0 . . ?

loop_
_geom_bond_atom_site_label_1
_geom_bond_atom_site_label_2
_geom_bond_distance
_geom_bond_site_symmetry_2
_geom_bond_publ_flag
Mo01 C00I 2.306(2) . ?
Mo01 C00G 2.318(2) . ?
Mo01 Cl04 2.3349(5) . ?
Mo01 Cl05 2.3351(5) . ?
Mo01 Cl03 2.3485(5) . ?
Mo01 Cl02 2.3515(5) . ?
N006 C00I 1.372(3) . ?
N006 C00B 1.385(3) . ?
N006 C00C 1.450(3) . ?
N007 C00G 1.371(3) . ?
N007 C00H 1.383(3) . ?
N007 C00D 1.454(3) . ?
N008 C00I 1.373(3) . ?
N008 C00K 1.383(3) . ?
N008 C00A 1.447(3) . ?
N009 C00G 1.369(3) . ?
N009 C00M 1.389(3) . ?
N009 C00S 1.453(3) . ?
C00A C00T 1.392(3) . ?
C00A C015 1.404(3) . ?
C00B C00K 1.340(3) . ?
C00B H00B 0.9500 . ?
C00C C00J 1.397(3) . ?
C00C C00E 1.398(3) . ?
C00D C00P 1.393(3) . ?
C00D C00F 1.400(3) . ?
C00E C00U 1.393(3) . ?
C00E C00N 1.520(3) . ?
C00F C00L 1.395(3) . ?
C00F C012 1.520(3) . ?
C00H C00M 1.337(3) . ?
C00H H00H 0.9500 . ?
C00J C017 1.396(3) . ?
C00J C013 1.518(3) . ?
C00K H00K 0.9500 . ?
C00L C00R 1.382(4) . ?
C00L H00L 0.9500 . ?
C00M H00M 0.9500 . ?
C00N C01G 1.522(3) . ?
C00N C01F 1.531(4) . ?
C00N H00N 1.0000 . ?
C00O C00V 1.380(4) . ?
C00O C00X 1.401(3) . ?
C00O H00O 0.9500 . ?
C00P C00Q 1.397(3) . ?
C00P C010 1.518(3) . ?
C00Q C00R 1.386(4) . ?
C00Q H00Q 0.9500 . ?
C00R H00R 0.9500 . ?
C00S C00X 1.395(3) . ?
C00S C011 1.397(3) . ?
C00T C01A 1.403(4) . ?
C00T C01I 1.515(4) . ?
C00U C00Y 1.384(3) . ?
C00U H00U 0.9500 . ?
C00V C01E 1.381(4) . ?
C00V H00V 0.9500 . ?
C00W C00X 1.520(3) . ?
C00W C01B 1.527(4) . ?
C00W C01D 1.536(4) . ?
C00W H00W 1.0000 . ?
C00Y C017 1.382(3) . ?
C00Y H00Y 0.9500 . ?
C00Z C010 1.540(3) . ?
C00Z H00A 0.9800 . ?
C00Z H00C 0.9800 . ?
C00Z H00D 0.9800 . ?
C010 C018 1.534(3) . ?
C010 H010 1.0000 . ?
C011 C01E 1.396(3) . ?
C011 C014 1.522(3) . ?
C012 C01L 1.526(4) . ?
C012 C01H 1.530(4) . ?
C012 H012 1.0000 . ?
C013 C019 1.532(3) . ?
C013 C016 1.533(3) . ?
C013 H013 1.0000 . ?
C014 C01C 1.523(4) . ?
C014 C01K 1.531(4) . ?
C014 H014 1.0000 . ?
C015 C01J 1.391(4) . ?
C015 C01M 1.517(4) . ?
C016 H01A 0.9800 . ?
C016 H01B 0.9800 . ?
C016 H01C 0.9800 . ?
C017 H017 0.9500 . ?
C018 H01D 0.9800 . ?
C018 H01E 0.9800 . ?
C018 H01F 0.9800 . ?
C019 H01G 0.9800 . ?
C019 H01H 0.9800 . ?
C019 H01I 0.9800 . ?
C01A C01N 1.381(5) . ?
C01A H01J 0.9500 . ?
C01B H01K 0.9800 . ?
C01B H01L 0.9800 . ?
C01B H01M 0.9800 . ?
C01C H01N 0.9800 . ?
C01C H01O 0.9800 . ?
C01C H01P 0.9800 . ?
C01D H01Q 0.9800 . ?
C01D H01R 0.9800 . ?
C01D H01S 0.9800 . ?
C01E H01T 0.9500 . ?
C01F H01U 0.9800 . ?
C01F H01V 0.9800 . ?
C01F H01W 0.9800 . ?
C01G H01X 0.9800 . ?
C01G H01Y 0.9800 . ?
C01G H01Z 0.9800 . ?
C01H H011 0.9800 . ?
C01H H015 0.9800 . ?
C01H H016 0.9800 . ?
C01I C01Q 1.530(4) . ?
C01I C01R 1.535(4) . ?
C01I H018 1.0000 . ?
C01J C01N 1.368(5) . ?
C01J H019 0.9500 . ?
C01K H020 0.9800 . ?
C01K H021 0.9800 . ?
C01K H022 0.9800 . ?
C01L H023 0.9800 . ?
C01L H024 0.9800 . ?
C01L H025 0.9800 . ?
C01M C01O 1.527(4) . ?
C01M C01P 1.534(4) . ?
C01M H026 1.0000 . ?
C01N H027 0.9500 . ?
C01O H028 0.9800 . ?
C01O H029 0.9800 . ?
C01O H02A 0.9800 . ?
C01P H02B 0.9800 . ?
C01P H02C 0.9800 . ?
C01P H02D 0.9800 . ?
C01Q H02E 0.9800 . ?
C01Q H02F 0.9800 . ?
C01Q H02G 0.9800 . ?
C01R H02H 0.9800 . ?
C01R H02I 0.9800 . ?
C01R H02J 0.9800 . ?
C1_1 C2_1 1.3900 . ?
C1_1 C6_1 1.3900 . ?
C1_1 H1_1 0.9500 . ?
C2_1 C3_1 1.3900 . ?
C2_1 H2_1 0.9500 . ?
C3_1 C4_1 1.3900 . ?
C3_1 H3_1 0.9500 . ?
C4_1 C5_1 1.3900 . ?
C4_1 H4_1 0.9500 . ?
C5_1 C6_1 1.3900 . ?
C5_1 H5_1 0.9500 . ?
C6_1 H6_1 0.9500 . ?
C1_2 C2_2 1.3900 . ?
C1_2 C6_2 1.3900 . ?
C1_2 H1_2 0.9500 . ?
C2_2 C3_2 1.3900 . ?
C2_2 H2_2 0.9500 . ?
C3_2 C4_2 1.3900 . ?
C3_2 H3_2 0.9500 . ?
C4_2 C5_2 1.3900 . ?
C4_2 H4_2 0.9500 . ?
C5_2 C6_2 1.3900 . ?
C5_2 H5_2 0.9500 . ?
C6_2 H6_2 0.9500 . ?

loop_
_geom_torsion_atom_site_label_1
_geom_torsion_atom_site_label_2
_geom_torsion_atom_site_label_3
_geom_torsion_atom_site_label_4
_geom_torsion
_geom_torsion_site_symmetry_1
_geom_torsion_site_symmetry_2
_geom_torsion_site_symmetry_3
_geom_torsion_site_symmetry_4
_geom_torsion_publ_flag
C00I N008 C00A C00T -92.9(3) . . . . ?
C00K N008 C00A C00T 90.5(2) . . . . ?
C00I N008 C00A C015 94.3(3) . . . . ?
C00K N008 C00A C015 -82.3(2) . . . . ?
C00I N006 C00B C00K -0.3(3) . . . . ?
C00C N006 C00B C00K 175.01(19) . . . . ?
C00I N006 C00C C00J -99.1(3) . . . . ?
C00B N006 C00C C00J 86.7(2) . . . . ?
C00I N006 C00C C00E 88.1(3) . . . . ?
C00B N006 C00C C00E -86.1(2) . . . . ?
C00G N007 C00D C00P -100.7(2) . . . . ?
C00H N007 C00D C00P 84.0(2) . . . . ?
C00G N007 C00D C00F 84.7(3) . . . . ?
C00H N007 C00D C00F -90.5(2) . . . . ?
C00J C00C C00E C00U -0.5(3) . . . . ?
N006 C00C C00E C00U 171.88(18) . . . . ?
C00J C00C C00E C00N 177.79(19) . . . . ?
N006 C00C C00E C00N -9.8(3) . . . . ?
C00P C00D C00F C00L 1.2(3) . . . . ?
N007 C00D C00F C00L 175.49(18) . . . . ?
C00P C00D C00F C012 -178.5(2) . . . . ?
N007 C00D C00F C012 -4.2(3) . . . . ?
C00M N009 C00G N007 0.2(2) . . . . ?
C00S N009 C00G N007 175.8(2) . . . . ?
C00M N009 C00G Mo01 176.66(15) . . . . ?
C00S N009 C00G Mo01 -7.7(3) . . . . ?
C00H N007 C00G N009 -0.1(2) . . . . ?
C00D N007 C00G N009 -175.67(19) . . . . ?
C00H N007 C00G Mo01 -176.77(14) . . . . ?
C00D N007 C00G Mo01 7.7(3) . . . . ?
C00G N007 C00H C00M 0.1(2) . . . . ?
C00D N007 C00H C00M 176.13(19) . . . . ?
C00B N006 C00I N008 0.1(2) . . . . ?
C00C N006 C00I N008 -174.29(19) . . . . ?
C00B N006 C00I Mo01 -178.06(15) . . . . ?
C00C N006 C00I Mo01 7.5(3) . . . . ?
C00K N008 C00I N006 0.0(2) . . . . ?
C00A N008 C00I N006 -176.7(2) . . . . ?
C00K N008 C00I Mo01 178.21(15) . . . . ?
C00A N008 C00I Mo01 1.4(3) . . . . ?
C00E C00C C00J C017 -0.1(3) . . . . ?
N006 C00C C00J C017 -172.43(19) . . . . ?
C00E C00C C00J C013 178.20(19) . . . . ?
N006 C00C C00J C013 5.9(3) . . . . ?
N006 C00B C00K N008 0.3(3) . . . . ?
C00I N008 C00K C00B -0.2(3) . . . . ?
C00A N008 C00K C00B 177.06(19) . . . . ?
C00D C00F C00L C00R 0.7(3) . . . . ?
C012 C00F C00L C00R -179.6(2) . . . . ?
N007 C00H C00M N009 0.0(2) . . . . ?
C00G N009 C00M C00H -0.1(3) . . . . ?
C00S N009 C00M C00H -176.36(19) . . . . ?
C00U C00E C00N C01G 43.4(3) . . . . ?
C00C C00E C00N C01G -134.9(2) . . . . ?
C00U C00E C00N C01F -81.6(3) . . . . ?
C00C C00E C00N C01F 100.1(3) . . . . ?
C00F C00D C00P C00Q -2.4(3) . . . . ?
N007 C00D C00P C00Q -176.64(19) . . . . ?
C00F C00D C00P C010 174.3(2) . . . . ?
N007 C00D C00P C010 0.1(3) . . . . ?
C00D C00P C00Q C00R 1.8(3) . . . . ?
C010 C00P C00Q C00R -175.1(2) . . . . ?
C00F C00L C00R C00Q -1.3(4) . . . . ?
C00P C00Q C00R C00L 0.0(4) . . . . ?
C00G N009 C00S C00X -90.0(3) . . . . ?
C00M N009 C00S C00X 85.4(3) . . . . ?
C00G N009 C00S C011 96.3(3) . . . . ?
C00M N009 C00S C011 -88.3(2) . . . . ?
C015 C00A C00T C01A -1.0(3) . . . . ?
N008 C00A C00T C01A -173.2(2) . . . . ?
C015 C00A C00T C01I 177.9(2) . . . . ?
N008 C00A C00T C01I 5.7(3) . . . . ?
C00C C00E C00U C00Y 0.7(3) . . . . ?
C00N C00E C00U C00Y -177.7(2) . . . . ?
C00X C00O C00V C01E 1.2(4) . . . . ?
C011 C00S C00X C00O -2.4(3) . . . . ?
N009 C00S C00X C00O -175.7(2) . . . . ?
C011 C00S C00X C00W 176.6(2) . . . . ?
N009 C00S C00X C00W 3.2(3) . . . . ?
C00V C00O C00X C00S 0.3(4) . . . . ?
C00V C00O C00X C00W -178.7(2) . . . . ?
C01B C00W C00X C00S 136.4(2) . . . . ?
C01D C00W C00X C00S -100.2(3) . . . . ?
C01B C00W C00X C00O -44.7(3) . . . . ?
C01D C00W C00X C00O 78.7(3) . . . . ?
C00E C00U C00Y C017 -0.2(4) . . . . ?
C00D C00P C010 C018 139.9(2) . . . . ?
C00Q C00P C010 C018 -43.4(3) . . . . ?
C00D C00P C010 C00Z -96.2(2) . . . . ?
C00Q C00P C010 C00Z 80.4(3) . . . . ?
C00X C00S C011 C01E 2.8(3) . . . . ?
N009 C00S C011 C01E 176.1(2) . . . . ?
C00X C00S C011 C014 -177.3(2) . . . . ?
N009 C00S C011 C014 -4.0(3) . . . . ?
C00L C00F C012 C01L 36.8(3) . . . . ?
C00D C00F C012 C01L -143.5(2) . . . . ?
C00L C00F C012 C01H -87.8(3) . . . . ?
C00D C00F C012 C01H 91.8(3) . . . . ?
C017 C00J C013 C019 77.5(3) . . . . ?
C00C C00J C013 C019 -100.7(2) . . . . ?
C017 C00J C013 C016 -46.7(3) . . . . ?
C00C C00J C013 C016 135.1(2) . . . . ?
C01E C011 C014 C01C 36.7(3) . . . . ?
C00S C011 C014 C01C -143.2(2) . . . . ?
C01E C011 C014 C01K -86.8(3) . . . . ?
C00S C011 C014 C01K 93.4(3) . . . . ?
C00T C00A C015 C01J 1.5(3) . . . . ?
N008 C00A C015 C01J 173.9(2) . . . . ?
C00T C00A C015 C01M -176.6(2) . . . . ?
N008 C00A C015 C01M -4.2(3) . . . . ?
C00U C00Y C017 C00J -0.5(4) . . . . ?
C00C C00J C017 C00Y 0.6(3) . . . . ?
C013 C00J C017 C00Y -177.7(2) . . . . ?
C00A C00T C01A C01N 0.1(4) . . . . ?
C01I C00T C01A C01N -178.8(2) . . . . ?
C00O C00V C01E C011 -0.7(4) . . . . ?
C00S C011 C01E C00V -1.2(4) . . . . ?
C014 C011 C01E C00V 178.9(2) . . . . ?
C00A C00T C01I C01Q -100.3(3) . . . . ?
C01A C00T C01I C01Q 78.5(3) . . . . ?
C00A C00T C01I C01R 135.4(3) . . . . ?
C01A C00T C01I C01R -45.8(3) . . . . ?
C00A C015 C01J C01N -1.2(4) . . . . ?
C01M C015 C01J C01N 176.9(2) . . . . ?
C01J C015 C01M C01O 45.7(3) . . . . ?
C00A C015 C01M C01O -136.2(3) . . . . ?
C01J C015 C01M C01P -77.2(3) . . . . ?
C00A C015 C01M C01P 100.8(3) . . . . ?
C015 C01J C01N C01A 0.5(4) . . . . ?
C00T C01A C01N C01J 0.1(4) . . . . ?
C6_1 C1_1 C2_1 C3_1 0.0 . . . . ?
C1_1 C2_1 C3_1 C4_1 0.0 . . . . ?
C2_1 C3_1 C4_1 C5_1 0.0 . . . . ?
C3_1 C4_1 C5_1 C6_1 0.0 . . . . ?
C4_1 C5_1 C6_1 C1_1 0.0 . . . . ?
C2_1 C1_1 C6_1 C5_1 0.0 . . . . ?
C6_2 C1_2 C2_2 C3_2 0.0 . . . . ?
C1_2 C2_2 C3_2 C4_2 0.0 . . . . ?
C2_2 C3_2 C4_2 C5_2 0.0 . . . . ?
C3_2 C4_2 C5_2 C6_2 0.0 . . . . ?
C4_2 C5_2 C6_2 C1_2 0.0 . . . . ?
C2_2 C1_2 C6_2 C5_2 0.0 . . . . ?
